data_2310483
loop_
_publ_author_name
'Seff, K.'
'Shoemaker, D.P.'

_publ_section_title
;
 The structures of zeolite sorption complexes. I. The structures of
 dehydrated zeolite 5A and its iodine sorption complex
;
_journal_name_full 'Acta Crystallographica (1,1948-23,1967)'
_journal_page_first 162
_journal_page_last 170
_journal_volume 22
_journal_year 1967
_chemical_formula_sum 'Al12 Ca4 Na4 O48 Si12'
_chemical_name_systematic 'Ca4 Na4 (Al12 Si12 O48)'
_space_group_IT_number 221
_symmetry_space_group_name_Hall '-P 4 2 3'
_symmetry_space_group_name_H-M 'P m -3 m'
_cell_angle_alpha 90
_cell_angle_beta 90
_cell_angle_gamma 90
_cell_formula_units_Z 1
_cell_length_a 12.42
_cell_length_b 12.42
_cell_length_c 12.42
_cell_volume 1915.864
_citation_journal_id_ASTM ACCRA9
_cod_data_source_file Seff_ACCRA9_1967_1430.cif
_cod_data_source_block Al12Ca4Na4O48Si12
_cod_original_cell_volume 1915.865
_cod_database_code 2310483

loop_
_symmetry_equiv_pos_as_xyz
x,y,z
-y,x,z
-x,-y,z
y,-x,z
x,-y,-z
y,x,-z
-x,y,-z
-y,-x,-z
z,x,y
-x,z,y
-z,-x,y
x,-z,y
z,-x,-y
x,z,-y
-z,x,-y
-x,-z,-y
y,z,x
y,-z,-x
z,y,-x
-y,z,-x
-z,-y,-x
-y,-z,x
z,-y,x
-z,y,x
-x,-y,-z
y,-x,-z
x,y,-z
-y,x,-z
-x,y,z
-y,-x,z
x,-y,z
y,x,z
-z,-x,-y
x,-z,-y
z,x,-y
-x,z,-y
-z,x,y
-x,-z,y
z,-x,y
x,z,y
-y,-z,-x
-y,z,x
-z,-y,x
y,-z,x
z,y,x
y,z,-x
-z,y,-x
z,-y,-x

loop_
_atom_site_label
_atom_site_type_symbol
_atom_site_fract_x
_atom_site_fract_y
_atom_site_fract_z
_atom_site_occupancy
_atom_site_U_iso_or_equiv
Ca1 Ca+2 0.1974 0.1974 0.1974 0.5 0.0
O1 O-2 0 0.2136 0.5 1 0.0
O2 O-2 0 0.2804 0.2804 1 0.0
Si1 Si+4 0 0.1825 0.373 0.5 0.0
O3 O-2 0.1115 0.1115 0.338 1 0.0
Al1 Al+3 0 0.1825 0.373 0.5 0.0
Na1 Na+1 0.1598 0.1598 0.1598 0.5 0.0
